data_4082507
loop_
_publ_author_name
'de la Cruz Cruz, Jos\'e Ignacio'
'Ju\'arez-Saavedra, Patricia'
'Paz-Michel, Brenda'
'Leyva-Ramirez, Marco Antonio'
'Rajapakshe, Asha'
'Vannucci, Aaron K.'
'Lichtenberger, Dennis L.'
'Paz-Sandoval, M. Angeles'

_publ_section_title
;
 Phosphine-Substituted (\h5-Pentadienyl) Manganese Carbonyl Complexes:
 Geometric Structures, Electronic Structures, and Energetic Properties of
 the Associative Substitution Mechanism, Including Isolation of the
 Slipped \h3-Pentadienyl Associative Intermediate
;
_journal_issue 1
_journal_name_full Organometallics
_journal_page_first 278
_journal_paper_doi 10.1021/om401017t
_journal_volume 33
_journal_year 2014
_chemical_compound_source 'synthesis as described'
_chemical_formula_moiety 'C12 H20 Mn1 O2 P1'
_chemical_formula_sum 'C12 H20 Mn O2 P'
_chemical_formula_weight 282.19
_chemical_name_common 'Compound 3'
_chemical_name_systematic
;
(2,4-dimethyl-\e^5 ^-pentadienyl)dicarbonyltrimethyl
phosphinemanganese  
;
_space_group_IT_number 62
_symmetry_cell_setting orthorhombic
_symmetry_Int_Tables_number 62
_symmetry_space_group_name_Hall '-P 2ac 2n'
_symmetry_space_group_name_H-M 'P n m a'
_atom_sites_solution_hydrogens mixed
_audit_conform_dict_location ftp://ftp.iucr.org/pub/cif_core.dic
_audit_conform_dict_name cif_core.dic
_audit_conform_dict_version 2.4.3
_audit_creation_date 2013-11-19T11:39:16-00:00
_audit_creation_method 'WinGX routine CIF_UPDATE'
_cell_angle_alpha 90
_cell_angle_beta 90
_cell_angle_gamma 90
_cell_formula_units_Z 4
_cell_length_a 11.423(2)
_cell_length_b 13.078(3)
_cell_length_c 8.8164(18)
_cell_measurement_reflns_used 7861
_cell_measurement_temperature 173(2)
_cell_measurement_theta_max 27.88
_cell_measurement_theta_min 2.91
_cell_measurement_wavelength 0.71073
_cell_volume 1317.1(5)
_computing_cell_refinement 'HKL Scalepack (Otwinowski & Minor 1997)'
_computing_data_collection 'Collect (Nonius BV, 1997-2000)'
_computing_data_reduction 'HKL Denzo and Scalepack (Otwinowski & Minor 1997)'
_computing_molecular_graphics 'Ortep-3 for Windows (Farrugia, 1997)'
_computing_publication_material 'WinGX publication routines (Farrugia, 1999)'
_computing_structure_refinement 'SHELXL-2013 (Sheldrick, 2013)'
_diffrn_ambient_temperature 173(2)
_diffrn_detector 'CCD plate'
_diffrn_detector_area_resol_mean 9
_diffrn_measured_fraction_theta_full 0.993
_diffrn_measured_fraction_theta_max 0.993
_diffrn_measurement_device '95mm CCD camera on \k-goniostat'
_diffrn_measurement_device_type KappaCCD
_diffrn_measurement_method 'CCD rotation images, thick slices'
_diffrn_orient_matrix_UB_11 0.08477
_diffrn_orient_matrix_UB_12 -0.014871
_diffrn_orient_matrix_UB_13 0.05559
_diffrn_orient_matrix_UB_21 -0.06016
_diffrn_orient_matrix_UB_22 0.030685
_diffrn_orient_matrix_UB_23 0.065392
_diffrn_orient_matrix_UB_31 -0.045389
_diffrn_orient_matrix_UB_32 -0.068443
_diffrn_orient_matrix_UB_33 0.017239
_diffrn_radiation_monochromator 'horizonally mounted graphite crystal'
_diffrn_radiation_probe x-ray
_diffrn_radiation_type MoK\a
_diffrn_radiation_wavelength 0.71073
_diffrn_reflns_av_R_equivalents 0.0647
_diffrn_reflns_Laue_measured_fraction_full 0.993
_diffrn_reflns_Laue_measured_fraction_max 0.993
_diffrn_reflns_limit_h_max 15
_diffrn_reflns_limit_h_min -14
_diffrn_reflns_limit_k_max 16
_diffrn_reflns_limit_k_min -17
_diffrn_reflns_limit_l_max 11
_diffrn_reflns_limit_l_min -11
_diffrn_reflns_number 13816
_diffrn_reflns_point_group_measured_fraction_full 0.993
_diffrn_reflns_point_group_measured_fraction_max 0.993
_diffrn_reflns_theta_full 25
_diffrn_reflns_theta_max 27.872
_diffrn_reflns_theta_min 3.309
_diffrn_source 'Enraf Nonius FR590'
_exptl_absorpt_coefficient_mu 1.107
_exptl_absorpt_correction_T_max 0.86
_exptl_absorpt_correction_T_min 0.704
_exptl_absorpt_correction_type multi-scan
_exptl_absorpt_process_details
;
        [c.f. r.h. blessing, acta cryst. (1995), a51, 33-38]
;
_exptl_crystal_colour yellow
_exptl_crystal_density_diffrn 1.423
_exptl_crystal_density_method 'not measured'
_exptl_crystal_description prism
_exptl_crystal_F_000 592
_exptl_crystal_size_max 0.24
_exptl_crystal_size_mid 0.21
_exptl_crystal_size_min 0.14
_refine_diff_density_max 0.587
_refine_diff_density_min -0.478
_refine_diff_density_rms 0.071
_refine_ls_extinction_method none
_refine_ls_goodness_of_fit_ref 1.062
_refine_ls_hydrogen_treatment mixed
_refine_ls_matrix_type full
_refine_ls_number_constraints 0
_refine_ls_number_parameters 107
_refine_ls_number_reflns 1628
_refine_ls_number_restraints 0
_refine_ls_restrained_S_all 1.062
_refine_ls_R_factor_all 0.0406
_refine_ls_R_factor_gt 0.033
_refine_ls_shift/su_max 0
_refine_ls_shift/su_mean 0
_refine_ls_structure_factor_coef Fsqd
_refine_ls_weighting_details 'w=1/[\s^2^(Fo^2^)+(0.0451P)^2^+0.6991P] where P=(Fo^2^+2Fc^2^)/3'
_refine_ls_weighting_scheme calc
_refine_ls_wR_factor_gt 0.0793
_refine_ls_wR_factor_ref 0.0829
_reflns_number_gt 1419
_reflns_number_total 1628
_reflns_threshold_expression 'I > 2\s(I)'
_cod_data_source_file om401017t_si_004.cif
_cod_data_source_block shelx
_cod_original_formula_sum 'C12 H20 Mn1 O2 P1'
_cod_database_code 4082507
_shelx_estimated_absorpt_t_min 0.777
_shelx_estimated_absorpt_t_max 0.86

loop_
_symmetry_equiv_pos_as_xyz
'x, y, z'
'-x+1/2, -y, z+1/2'
'-x, y+1/2, -z'
'x+1/2, -y+1/2, -z+1/2'
'-x, -y, -z'
'x-1/2, y, -z-1/2'
'x, -y-1/2, z'
'-x-1/2, y-1/2, z-1/2'

loop_
_atom_site_label
_atom_site_type_symbol
_atom_site_fract_x
_atom_site_fract_y
_atom_site_fract_z
_atom_site_U_iso_or_equiv
_atom_site_adp_type
_atom_site_occupancy
_atom_site_calc_flag
C1 C 0.26704(16) 0.35924(14) 0.3364(2) 0.0223(4) Uani 1 d
H1A H 0.1884 0.3309 0.3153 0.027 Uiso 1 calc
H1B H 0.2655 0.4258 0.3898 0.027 Uiso 1 calc
C2 C 0.35236(16) 0.34723(14) 0.2219(2) 0.0201(4) Uani 1 d
C3 C 0.3874(2) 0.25 0.1643(3) 0.0195(5) Uani 1 d
C4 C 0.4191(2) 0.43975(16) 0.1671(2) 0.0271(4) Uani 1 d
C5 C 0.51225(16) 0.34182(14) 0.4572(2) 0.0229(3) Uani 1 d
C6 C 0.1565(2) 0.25 0.6421(3) 0.0258(6) Uani 1 d
C7 C 0.34794(17) 0.35855(15) 0.7572(2) 0.0229(3) Uani 1 d
O1 O 0.58742(12) 0.39676(12) 0.49186(18) 0.0319(4) Uani 1 d
P1 P 0.31625(5) 0.25 0.63376(7) 0.01664(16) Uani 1 d
Mn1 Mn 0.40256(3) 0.25 0.40702(4) 0.01441(13) Uani 1 d
H3 H 0.449(3) 0.25 0.083(3) 0.019(7) Uiso 1 d
H4A H 0.426(2) 0.488(2) 0.247(3) 0.040(7) Uiso 1 d
H4B H 0.379(2) 0.472(2) 0.083(3) 0.046(8) Uiso 1 d
H4C H 0.498(2) 0.4243(18) 0.130(3) 0.035(6) Uiso 1 d
H6A H 0.132(3) 0.25 0.745(4) 0.036(9) Uiso 1 d
H6B H 0.123(3) 0.304(2) 0.592(3) 0.059(9) Uiso 1 d
H7A H 0.329(2) 0.4190(17) 0.706(2) 0.024(5) Uiso 1 d
H7B H 0.429(3) 0.361(2) 0.781(3) 0.054(8) Uiso 1 d
H7C H 0.303(2) 0.3513(19) 0.851(3) 0.040(7) Uiso 1 d

loop_
_atom_site_aniso_label
_atom_site_aniso_U_11
_atom_site_aniso_U_22
_atom_site_aniso_U_33
_atom_site_aniso_U_23
_atom_site_aniso_U_13
_atom_site_aniso_U_12
C1 0.0227(9) 0.0223(9) 0.0220(9) 0.0011(7) -0.0016(7) 0.0069(7)
C2 0.0225(9) 0.0198(9) 0.0179(8) 0.0034(7) -0.0043(7) 0.0018(7)
C3 0.0224(12) 0.0212(12) 0.0149(12) 0 -0.0015(10) 0
C4 0.0369(11) 0.0207(9) 0.0237(10) 0.0047(8) 0.0023(8) -0.0017(8)
C5 0.0239(6) 0.0248(7) 0.0201(6) -0.0025(5) 0.0021(5) -0.0001(5)
C6 0.0190(12) 0.0351(16) 0.0233(14) 0 0.0020(11) 0
C7 0.0239(6) 0.0248(7) 0.0201(6) -0.0025(5) 0.0021(5) -0.0001(5)
O1 0.0279(8) 0.0332(8) 0.0346(8) -0.0049(6) -0.0028(6) -0.0125(6)
P1 0.0148(3) 0.0191(3) 0.0160(3) 0 0.0005(2) 0
Mn1 0.0145(2) 0.0145(2) 0.0142(2) 0 0.00022(12) 0

loop_
_atom_type_symbol
_atom_type_description
_atom_type_scat_dispersion_real
_atom_type_scat_dispersion_imag
_atom_type_scat_source
C C 0.0033 0.0016 'International Tables Vol C Tables 4.2.6.8 and 6.1.1.4'
H H 0 0 'International Tables Vol C Tables 4.2.6.8 and 6.1.1.4'
O O 0.0106 0.006 'International Tables Vol C Tables 4.2.6.8 and 6.1.1.4'
P P 0.1023 0.0942 'International Tables Vol C Tables 4.2.6.8 and 6.1.1.4'
Mn Mn 0.3368 0.7283 'International Tables Vol C Tables 4.2.6.8 and 6.1.1.4'

loop_
_geom_angle_atom_site_label_1
_geom_angle_atom_site_label_2
_geom_angle_atom_site_label_3
_geom_angle
_geom_angle_site_symmetry_1
_geom_angle_site_symmetry_3
C2 C1 Mn1 69.14(10) . .
C2 C1 H1A 116.7 . .
Mn1 C1 H1A 116.7 . .
C2 C1 H1B 116.7 . .
Mn1 C1 H1B 116.7 . .
H1A C1 H1B 113.7 . .
C1 C2 C3 123.18(18) . .
C1 C2 C4 119.24(17) . .
C3 C2 C4 117.30(18) . .
C1 C2 Mn1 72.93(10) . .
C3 C2 Mn1 70.58(12) . .
C4 C2 Mn1 125.66(13) . .
C2 C3 C2 126.1(2) 7_565 .
C2 C3 Mn1 70.61(12) 7_565 .
C2 C3 Mn1 70.61(12) . .
C2 C3 H3 116.78(15) 7_565 .
C2 C3 H3 116.78(16) . .
Mn1 C3 H3 131.0(17) . .
C2 C4 H4A 109.8(16) . .
C2 C4 H4B 110.7(18) . .
H4A C4 H4B 108(2) . .
C2 C4 H4C 113.9(14) . .
H4A C4 H4C 108(2) . .
H4B C4 H4C 106(2) . .
O1 C5 Mn1 176.14(17) . .
P1 C6 H6A 109(2) . .
P1 C6 H6B 113.4(19) . .
H6A C6 H6B 110(2) . .
P1 C7 H7A 108.6(13) . .
P1 C7 H7B 110.6(17) . .
H7A C7 H7B 108(2) . .
P1 C7 H7C 109.0(15) . .
H7A C7 H7C 112(2) . .
H7B C7 H7C 109(2) . .
C7 P1 C7 102.13(13) 7_565 .
C7 P1 C6 100.03(9) 7_565 .
C7 P1 C6 100.03(9) . .
C7 P1 Mn1 116.55(6) 7_565 .
C7 P1 Mn1 116.55(6) . .
C6 P1 Mn1 118.56(10) . .
C5 Mn1 C5 84.20(12) . 7_565
C5 Mn1 C3 107.61(8) . .
C5 Mn1 C3 107.61(8) 7_565 .
C5 Mn1 C2 140.50(8) . 7_565
C5 Mn1 C2 88.72(8) 7_565 7_565
C3 Mn1 C2 38.80(5) . 7_565
C5 Mn1 C2 88.72(8) . .
C5 Mn1 C2 140.50(8) 7_565 .
C3 Mn1 C2 38.80(5) . .
C2 Mn1 C2 72.63(10) 7_565 .
C5 Mn1 C1 177.61(8) . 7_565
C5 Mn1 C1 97.30(8) 7_565 7_565
C3 Mn1 C1 70.18(7) . 7_565
C2 Mn1 C1 37.93(7) 7_565 7_565
C2 Mn1 C1 88.94(7) . 7_565
C5 Mn1 C1 97.30(8) . .
C5 Mn1 C1 177.61(8) 7_565 .
C3 Mn1 C1 70.18(7) . .
C2 Mn1 C1 88.94(7) 7_565 .
C2 Mn1 C1 37.93(7) . .
C1 Mn1 C1 81.14(10) 7_565 .
C5 Mn1 P1 95.04(6) . .
C5 Mn1 P1 95.04(6) 7_565 .
C3 Mn1 P1 149.13(7) . .
C2 Mn1 P1 124.31(5) 7_565 .
C2 Mn1 P1 124.31(5) . .
C1 Mn1 P1 86.70(5) 7_565 .
C1 Mn1 P1 86.70(5) . .

loop_
_geom_bond_atom_site_label_1
_geom_bond_atom_site_label_2
_geom_bond_distance
_geom_bond_site_symmetry_2
C1 C2 1.412(3) .
C1 Mn1 2.1964(18) .
C1 H1A 0.99 .
C1 H1B 0.99 .
C2 C3 1.426(2) .
C2 C4 1.510(3) .
C2 Mn1 2.1471(17) .
C3 C2 1.426(2) 7_565
C3 Mn1 2.147(3) .
C3 H3 1.01(3) .
C4 H4A 0.95(3) .
C4 H4B 0.97(3) .
C4 H4C 0.98(3) .
C5 O1 1.161(2) .
C5 Mn1 1.7910(19) .
C6 P1 1.826(3) .
C6 H6A 0.95(4) .
C6 H6B 0.92(3) .
C7 P1 1.825(2) .
C7 H7A 0.94(2) .
C7 H7B 0.95(3) .
C7 H7C 0.98(3) .
P1 C7 1.825(2) 7_565
P1 Mn1 2.2290(8) .
Mn1 C5 1.7911(19) 7_565
Mn1 C2 2.1471(17) 7_565
Mn1 C1 2.1964(18) 7_565

loop_
_geom_torsion_atom_site_label_1
_geom_torsion_atom_site_label_2
_geom_torsion_atom_site_label_3
_geom_torsion_atom_site_label_4
_geom_torsion
_geom_torsion_site_symmetry_4
Mn1 C1 C2 C3 51.95(18) .
Mn1 C1 C2 C4 -121.81(17) .
C1 C2 C3 C2 -6.8(4) 7_565
C4 C2 C3 C2 167.11(18) 7_565
Mn1 C2 C3 C2 46.2(2) 7_565
C1 C2 C3 Mn1 -52.96(17) .
C4 C2 C3 Mn1 120.91(16) .
